data_7133578
loop_
_publ_author_name
'Lu, Chen'
'Hong, Qin-Long'
'Zhang, Hai-Xia'
'Zhang, Jian'

_publ_section_title
;
 Enhancing CO<sub>2</sub> electroreduction to ethylene <i>via</i>
 microenvironment regulation in boron-imidazolate frameworks.
;
_journal_issue 74
_journal_name_full 'Chemical communications (Cambridge, England)'
_journal_page_first 10204
_journal_page_last 10207
_journal_paper_doi 10.1039/d4cc02928c
_journal_volume 60
_journal_year 2024
_chemical_formula_moiety 'C17 H19 B Cu N6 O3'
_chemical_formula_sum 'C18 H19 B Cu N6 O3'
_chemical_formula_weight 429.74
_space_group_crystal_system monoclinic
_space_group_IT_number 9
_space_group_name_Hall 'I -2ya'
_space_group_name_H-M_alt 'I 1 a 1'
_atom_sites_solution_hydrogens geom
_audit_creation_date 2023-05-10
_audit_creation_method
;
Olex2 1.2
(compiled 2017.08.10 svn.r3458 for OlexSys, GUI svn.r5381)
;
_audit_update_record
;
2024-06-13 deposited with the CCDC.	2024-08-22 downloaded from the CCDC.
;
_cell_angle_alpha 90
_cell_angle_beta 92.777(2)
_cell_angle_gamma 90
_cell_formula_units_Z 4
_cell_length_a 12.6893(3)
_cell_length_b 8.8027(2)
_cell_length_c 17.1269(4)
_cell_measurement_reflns_used 13026
_cell_measurement_temperature 103.2(4)
_cell_measurement_theta_max 55.0280
_cell_measurement_theta_min 4.4960
_cell_volume 1910.83(8)
_computing_cell_refinement 'CrysAlisPro 1.171.40.59a (Rigaku OD, 2019)'
_computing_data_collection 'CrysAlisPro 1.171.40.59a (Rigaku OD, 2019)'
_computing_data_reduction 'CrysAlisPro 1.171.40.59a (Rigaku OD, 2019)'
_computing_molecular_graphics 'Olex2 (Dolomanov et al., 2009)'
_computing_publication_material 'Olex2 (Dolomanov et al., 2009)'
_computing_structure_refinement 'ShelXL (Sheldrick, 2015)'
_computing_structure_solution 'SHELXT 2018/2 (Sheldrick, 2018)'
_diffrn_ambient_environment N~2~
_diffrn_ambient_temperature 103.2(4)
_diffrn_detector 'Hybrid Pixel Array Detector'
_diffrn_detector_area_resol_mean 10.0000
_diffrn_detector_type HyPix
_diffrn_measured_fraction_theta_full 1.000
_diffrn_measured_fraction_theta_max 1.000
_diffrn_measurement_details
;
List of Runs (angles in degrees, time in seconds):

  # Type    Start    End  Width  t~exp~   \w     \q     \k     \f   Frames
#--------------------------------------------------------------------------
  1  \w    -16.00  72.00   0.50    0.10    --   -1.41  38.00 -30.00  176
  2  \w    -74.00  15.00   0.50    0.10    --   -1.41 -57.00-180.00  178
  3  \w     20.00 110.00   0.50    0.25    --   61.59-125.00-150.00  180
  4  \w     46.00 135.00   0.50    0.25    --   61.59  57.00  60.00  178
  5  \w    -14.00  26.00   0.50    0.25    --   61.59 -19.00 120.00   80
  6  \w     -8.00  96.00   0.50    0.25    --   61.59 -99.00 120.00  208
  7  \w    -11.00  85.00   0.50    0.25    --   61.59 -77.00 -60.00  192
  8  \w     79.00 135.00   0.50    0.25    --   61.59 125.00-120.00  112
  9  \w    -11.00  66.00   0.50    0.25    --   61.59 -57.00-120.00  154
 10  \w     -8.00  96.00   0.50    0.25    --   61.59 -99.00-150.00  208
 11  \w     46.00 135.00   0.50    0.25    --   61.59  57.00  30.00  178
 12  \w    -66.00   9.00   0.50    0.25    --  -64.40  57.00   0.00  150
 13  \w   -137.00 -48.00   0.50    0.25    --  -64.40 -57.00-150.00  178
 14  \w   -111.00 -20.00   0.50    0.25    --  -64.40 125.00  30.00  182
 15  \w    -25.00  72.00   0.50    0.10    --   -1.41  77.00 -30.00  194
 16  \w    -74.00  22.00   0.50    0.10    --   -1.41 -77.00 -90.00  192
 17  \w     38.00 135.00   0.50    0.25    --   61.59  77.00 -30.00  194
 18  \w     38.00 135.00   0.50    0.25    --   61.59  77.00-180.00  194
 19  \w     38.00  65.00   0.50    0.25    --   61.59  77.00 -90.00   54
 20  \w     38.00 135.00   0.50    0.25    --   61.59  77.00  90.00  194
 21  \w     38.00 135.00   0.50    0.25    --   61.59  77.00 120.00  194
 22  \w   -137.00 -41.00   0.50    0.25    --  -64.40 -77.00 -60.00  192
;
_diffrn_measurement_device 'four-circle diffractometer'
_diffrn_measurement_device_type 'ROD, Synergy Custom system, HyPix'
_diffrn_measurement_method '\w scans'
_diffrn_orient_matrix_type 'CrysAlisPro convention (1999,Acta A55,543-557)'
_diffrn_orient_matrix_UB_11 -0.0109285000
_diffrn_orient_matrix_UB_12 0.0703002000
_diffrn_orient_matrix_UB_13 0.0684499000
_diffrn_orient_matrix_UB_21 -0.0894675000
_diffrn_orient_matrix_UB_22 -0.0772714000
_diffrn_orient_matrix_UB_23 0.0097872000
_diffrn_orient_matrix_UB_31 0.0550761000
_diffrn_orient_matrix_UB_32 -0.1106892000
_diffrn_orient_matrix_UB_33 0.0366857000
_diffrn_radiation_monochromator mirror
_diffrn_radiation_probe x-ray
_diffrn_radiation_type GaK\a
_diffrn_radiation_wavelength 1.3405
_diffrn_reflns_av_R_equivalents 0.0328
_diffrn_reflns_av_unetI/netI 0.0248
_diffrn_reflns_Laue_measured_fraction_full 1.000
_diffrn_reflns_Laue_measured_fraction_max 1.000
_diffrn_reflns_limit_h_max 15
_diffrn_reflns_limit_h_min -15
_diffrn_reflns_limit_k_max 10
_diffrn_reflns_limit_k_min -10
_diffrn_reflns_limit_l_max 20
_diffrn_reflns_limit_l_min -20
_diffrn_reflns_number 16315
_diffrn_reflns_point_group_measured_fraction_full 0.998
_diffrn_reflns_point_group_measured_fraction_max 0.998
_diffrn_reflns_theta_full 52.928
_diffrn_reflns_theta_max 52.928
_diffrn_reflns_theta_min 4.494
_diffrn_source 'micro-focus metaljet'
_exptl_absorpt_coefficient_mu 6.299
_exptl_absorpt_correction_T_max 0.389
_exptl_absorpt_correction_T_min 0.276
_exptl_absorpt_correction_type multi-scan
_exptl_absorpt_process_details
;
CrysAlisPro 1.171.40.59a (Rigaku Oxford Diffraction, 2019)
Empirical absorption correction using spherical harmonics,
 implemented in SCALE3 ABSPACK scaling algorithm.
;
_exptl_crystal_colour 'clear bluish blue'
_exptl_crystal_colour_lustre clear
_exptl_crystal_colour_modifier bluish
_exptl_crystal_colour_primary blue
_exptl_crystal_density_diffrn 1.480
_exptl_crystal_description block
_exptl_crystal_F_000 876
_exptl_crystal_size_max 0.3
_exptl_crystal_size_mid 0.2
_exptl_crystal_size_min 0.15
_refine_diff_density_max 0.268
_refine_diff_density_min -0.215
_refine_diff_density_rms 0.044
_refine_ls_abs_structure_details
;
 Flack x determined using 1537 quotients [(I+)-(I-)]/[(I+)+(I-)]
 (Parsons, Flack and Wagner, Acta Cryst. B69 (2013) 249-259).
;
_refine_ls_abs_structure_Flack -0.028(2)
_refine_ls_extinction_method none
_refine_ls_goodness_of_fit_ref 1.044
_refine_ls_hydrogen_treatment constr
_refine_ls_matrix_type full
_refine_ls_number_parameters 256
_refine_ls_number_reflns 3360
_refine_ls_number_restraints 2
_refine_ls_restrained_S_all 1.044
_refine_ls_R_factor_all 0.0279
_refine_ls_R_factor_gt 0.0267
_refine_ls_shift/su_max 0.000
_refine_ls_shift/su_mean 0.000
_refine_ls_structure_factor_coef Fsqd
_refine_ls_weighting_details 'w=1/[\s^2^(Fo^2^)+(0.0415P)^2^+1.6458P] where P=(Fo^2^+2Fc^2^)/3'
_refine_ls_weighting_scheme calc
_refine_ls_wR_factor_gt 0.0674
_refine_ls_wR_factor_ref 0.0677
_reflns_Friedel_coverage 0.993
_reflns_Friedel_fraction_full 0.996
_reflns_Friedel_fraction_max 0.996
_reflns_number_gt 3272
_reflns_number_total 3360
_reflns_threshold_expression 'I > 2\s(I)'
_cod_data_source_file d4cc02928c2.cif
_cod_data_source_block ar15-41cl
_cod_depositor_comments 'Adding full bibliography for 7133576--7133579.cif.'
_cod_original_sg_symbol_H-M 'I a'
_cod_database_code 7133578
_shelx_shelxl_version_number 2018/3
_chemical_oxdiff_formula 'C N O B Cu'
_shelx_space_group_comment
;
The symmetry employed for this shelxl refinement is uniquely defined
by the following loop, which should always be used as a source of
symmetry information in preference to the above space-group names.
They are only intended as comments.
;
_shelx_estimated_absorpt_t_max 0.452
_shelx_estimated_absorpt_t_min 0.254
_diffrn_oxdiff_digest_frames
;
0104bc420e7c953fe7689962ab746b6d0503762750b
;
_reflns_odcompleteness_completeness 93.89
_reflns_odcompleteness_iscentric 1
_reflns_odcompleteness_theta 56.82
_olex2_refinement_description
;
1. Fixed Uiso
 At 1.2 times of:
  All B(H) groups, All C(H) groups
 At 1.5 times of:
  All C(H,H,H) groups
2.a Ternary CH refined with riding coordinates:
 B15(H15)
2.b Aromatic/amide H refined with riding coordinates:
 C3(H3), C4(H4), C5(H5), C13(H13), C14(H14), C19(H19), C20(H20), C22(H22),
 C23(H23)
2.c Idealised Me refined as rotating group:
 C26(H26A,H26B,H26C), C27(H27A,H27B,H27C), C28(H28A,H28B,H28C)
;
_olex2_submission_special_instructions 'No special instructions were received'
_oxdiff_exptl_absorpt_empirical_details
;
Empirical correction (ABSPACK) includes:
- Absorption correction using spherical harmonics
- Frame scaling
;
_oxdiff_exptl_absorpt_empirical_full_max 2.305
_oxdiff_exptl_absorpt_empirical_full_min 0.685

loop_
_space_group_symop_operation_xyz
'x, y, z'
'x+1/2, -y, z'
'x+1/2, y+1/2, z+1/2'
'x+1, -y+1/2, z+1/2'

loop_
_atom_site_label
_atom_site_type_symbol
_atom_site_fract_x
_atom_site_fract_y
_atom_site_fract_z
_atom_site_U_iso_or_equiv
_atom_site_adp_type
_atom_site_occupancy
_atom_site_site_symmetry_order
_atom_site_calc_flag
_atom_site_refinement_flags_posn
_atom_site_refinement_flags_adp
_atom_site_refinement_flags_occupancy
_atom_site_disorder_assembly
_atom_site_disorder_group
Cu1 Cu 0.58190(3) 0.55837(5) 0.39404(3) 0.01326(14) Uani 1 1 d . . . . .
O6 O 0.4222(2) 0.9437(3) 0.23493(18) 0.0323(7) Uani 1 1 d . . . . .
O8 O 0.4022(2) 0.6218(3) 0.36227(15) 0.0208(6) Uani 1 1 d . . . . .
O9 O 0.54611(19) 0.7402(3) 0.32569(14) 0.0166(5) Uani 1 1 d . . . . .
N10 N 0.6262(2) -0.1065(3) 0.56256(17) 0.0149(6) Uani 1 1 d . . . . .
N12 N 0.6011(2) -0.3099(3) 0.48707(18) 0.0167(7) Uani 1 1 d . . . . .
N16 N 0.6260(2) 0.0879(3) 0.67100(17) 0.0141(6) Uani 1 1 d . . . . .
N18 N 0.6013(2) 0.0586(3) 0.79717(18) 0.0141(6) Uani 1 1 d . . . . .
N21 N 0.6064(2) 0.1693(3) 0.53089(17) 0.0149(6) Uani 1 1 d . . . . .
N24 N 0.5704(2) 0.3726(3) 0.45811(17) 0.0163(6) Uani 1 1 d . . . . .
C2 C 0.3806(3) 0.8369(4) 0.2818(2) 0.0173(7) Uani 1 1 d . . . . .
C3 C 0.2746(3) 0.8495(4) 0.2817(2) 0.0143(7) Uani 1 1 d . . . . .
H3 H 0.228797 0.789708 0.309348 0.017 Uiso 1 1 calc R . . . .
C4 C 0.2471(4) 0.9715(5) 0.2314(3) 0.0322(10) Uani 1 1 d . . . . .
H4 H 0.179335 1.007612 0.219468 0.039 Uiso 1 1 calc R . . . .
C5 C 0.3369(4) 1.0257(5) 0.2041(3) 0.0310(10) Uani 1 1 d . . . . .
H5 H 0.341295 1.106492 0.169391 0.037 Uiso 1 1 calc R . . . .
C7 C 0.4465(3) 0.7258(4) 0.3263(2) 0.0153(7) Uani 1 1 d . . . . .
C11 C 0.6463(3) -0.1729(4) 0.4936(2) 0.0147(7) Uani 1 1 d . . . . .
C13 C 0.5491(3) -0.3303(4) 0.5556(2) 0.0191(8) Uani 1 1 d . . . . .
H13 H 0.510121 -0.415859 0.567814 0.023 Uiso 1 1 calc R . . . .
C14 C 0.5634(3) -0.2080(4) 0.6016(2) 0.0177(8) Uani 1 1 d . . . . .
H14 H 0.536277 -0.193707 0.650584 0.021 Uiso 1 1 calc R . . . .
C17 C 0.6578(3) 0.0152(4) 0.7375(2) 0.0138(7) Uani 1 1 d . . . . .
C19 C 0.5310(3) 0.1666(4) 0.7679(2) 0.0166(8) Uani 1 1 d . . . . .
H19 H 0.481561 0.217956 0.796287 0.020 Uiso 1 1 calc R . . . .
C20 C 0.5463(3) 0.1850(4) 0.6907(2) 0.0167(7) Uani 1 1 d . . . . .
H20 H 0.509501 0.251252 0.656959 0.020 Uiso 1 1 calc R . . . .
C22 C 0.5012(3) 0.1622(4) 0.5054(2) 0.0190(8) Uani 1 1 d . . . . .
H22 H 0.453811 0.085595 0.516800 0.023 Uiso 1 1 calc R . . . .
C23 C 0.4798(3) 0.2854(4) 0.4613(2) 0.0186(8) Uani 1 1 d . . . . .
H23 H 0.414771 0.308495 0.436827 0.022 Uiso 1 1 calc R . . . .
C25 C 0.6450(3) 0.2997(4) 0.5006(2) 0.0140(7) Uani 1 1 d . . . . .
C26 C 0.7551(3) 0.3531(4) 0.5119(2) 0.0209(8) Uani 1 1 d . . . . .
H26A H 0.798270 0.302768 0.475380 0.031 Uiso 1 1 calc GR . . . .
H26B H 0.780828 0.330427 0.564250 0.031 Uiso 1 1 calc GR . . . .
H26C H 0.757643 0.460834 0.503488 0.031 Uiso 1 1 calc GR . . . .
C27 C 0.7451(3) -0.0970(4) 0.7439(2) 0.0187(8) Uani 1 1 d . . . . .
H27A H 0.791449 -0.072028 0.788022 0.028 Uiso 1 1 calc GR . . . .
H27B H 0.783705 -0.094663 0.697134 0.028 Uiso 1 1 calc GR . . . .
H27C H 0.716484 -0.196776 0.750839 0.028 Uiso 1 1 calc GR . . . .
C28 C 0.7087(3) -0.0994(4) 0.4326(2) 0.0198(8) Uani 1 1 d . . . . .
H28A H 0.733888 -0.175611 0.398000 0.030 Uiso 1 1 calc GR . . . .
H28B H 0.767634 -0.046473 0.457084 0.030 Uiso 1 1 calc GR . . . .
H28C H 0.664832 -0.028644 0.403327 0.030 Uiso 1 1 calc GR . . . .
B15 B 0.6630(3) 0.0559(4) 0.5873(2) 0.0157(8) Uani 1 1 d . . . . .
H15 H 0.739790 0.065675 0.585496 0.019 Uiso 1 1 calc R . . . .

loop_
_atom_site_aniso_label
_atom_site_aniso_U_11
_atom_site_aniso_U_22
_atom_site_aniso_U_33
_atom_site_aniso_U_23
_atom_site_aniso_U_13
_atom_site_aniso_U_12
Cu1 0.0208(3) 0.0098(2) 0.0092(2) 0.0008(2) 0.00104(17) -0.0007(2)
O6 0.0357(16) 0.0283(16) 0.0332(17) 0.0056(13) 0.0031(13) -0.0006(13)
O8 0.0254(14) 0.0175(13) 0.0197(13) 0.0027(11) 0.0038(11) -0.0017(11)
O9 0.0193(13) 0.0148(13) 0.0155(13) 0.0002(10) -0.0002(10) 0.0004(10)
N10 0.0216(15) 0.0127(14) 0.0106(14) -0.0001(12) 0.0017(12) -0.0016(12)
N12 0.0236(17) 0.0135(15) 0.0130(15) 0.0008(12) 0.0020(13) -0.0011(13)
N16 0.0187(15) 0.0104(13) 0.0132(14) 0.0004(11) -0.0007(12) 0.0002(12)
N18 0.0180(15) 0.0103(15) 0.0139(16) -0.0011(12) 0.0004(12) 0.0004(12)
N21 0.0212(15) 0.0121(14) 0.0114(14) 0.0008(11) 0.0007(12) -0.0035(12)
N24 0.0218(16) 0.0147(15) 0.0125(15) 0.0008(13) 0.0010(12) -0.0008(12)
C2 0.0215(19) 0.0151(18) 0.0155(17) -0.0032(14) 0.0024(14) -0.0012(14)
C3 0.0104(16) 0.0107(16) 0.0218(18) -0.0024(14) 0.0003(13) -0.0022(13)
C4 0.029(2) 0.026(2) 0.040(3) -0.0076(19) -0.0130(19) 0.0099(18)
C5 0.048(3) 0.0163(19) 0.028(2) 0.0049(17) -0.0039(19) 0.0039(18)
C7 0.0227(19) 0.0130(16) 0.0102(16) -0.0032(14) 0.0020(14) -0.0011(14)
C11 0.0168(18) 0.0152(17) 0.0119(16) -0.0002(14) -0.0008(14) 0.0018(14)
C13 0.030(2) 0.0142(18) 0.0138(18) 0.0019(14) 0.0035(15) -0.0055(15)
C14 0.027(2) 0.0156(17) 0.0108(17) 0.0016(15) 0.0048(14) -0.0026(15)
C17 0.0195(18) 0.0107(16) 0.0113(16) -0.0010(14) 0.0001(13) -0.0028(14)
C19 0.0197(18) 0.0143(18) 0.0160(18) -0.0018(14) 0.0021(14) 0.0024(14)
C20 0.0204(18) 0.0137(17) 0.0159(18) 0.0014(14) 0.0002(14) 0.0036(14)
C22 0.0188(18) 0.0189(18) 0.0190(18) 0.0020(15) -0.0017(14) -0.0076(15)
C23 0.0194(18) 0.0202(19) 0.0158(17) 0.0023(15) -0.0033(14) -0.0032(15)
C25 0.0225(19) 0.0115(16) 0.0080(16) -0.0012(13) 0.0011(14) -0.0001(14)
C26 0.0220(19) 0.0177(18) 0.023(2) 0.0032(15) 0.0039(15) -0.0035(15)
C27 0.0225(19) 0.0180(17) 0.0156(18) 0.0016(15) 0.0014(15) 0.0046(15)
C28 0.0237(19) 0.0208(18) 0.0151(18) -0.0018(15) 0.0037(15) -0.0032(15)
B15 0.022(2) 0.0131(19) 0.012(2) 0.0004(15) 0.0009(16) -0.0034(16)

loop_
_atom_type_symbol
_atom_type_description
_atom_type_scat_dispersion_real
_atom_type_scat_dispersion_imag
_atom_type_scat_source
C C 0.0150 0.0070 'International Tables Vol C Tables 4.2.6.8 and 6.1.1.4'
H H 0.0000 0.0000 'International Tables Vol C Tables 4.2.6.8 and 6.1.1.4'
B B 0.0070 0.0030 'International Tables Vol C Tables 4.2.6.8 and 6.1.1.4'
Cu Cu -2.8870 3.6900 'International Tables Vol C Tables 4.2.6.8 and 6.1.1.4'
N N 0.0250 0.0140 'International Tables Vol C Tables 4.2.6.8 and 6.1.1.4'
O O 0.0410 0.0250 'International Tables Vol C Tables 4.2.6.8 and 6.1.1.4'

loop_
_geom_angle_atom_site_label_1
_geom_angle_atom_site_label_2
_geom_angle_atom_site_label_3
_geom_angle
_geom_angle_site_symmetry_1
_geom_angle_site_symmetry_3
_geom_angle_publ_flag
O8 Cu1 C7 29.53(10) . . ?
O9 Cu1 O8 59.81(9) . . ?
O9 Cu1 C7 30.28(11) . . ?
N12 Cu1 O8 97.25(11) 1_565 . ?
N12 Cu1 O9 91.03(12) 1_565 . ?
N12 Cu1 N18 165.03(12) 1_565 4_454 ?
N12 Cu1 N24 92.70(12) 1_565 . ?
N12 Cu1 C7 94.79(12) 1_565 . ?
N18 Cu1 O8 95.00(11) 4_454 . ?
N18 Cu1 O9 87.71(11) 4_454 . ?
N18 Cu1 N24 92.90(13) 4_454 . ?
N18 Cu1 C7 91.62(11) 4_454 . ?
N24 Cu1 O8 102.99(11) . . ?
N24 Cu1 O9 162.75(11) . . ?
N24 Cu1 C7 132.51(12) . . ?
C2 O6 C5 105.5(3) . . ?
C7 O8 Cu1 80.6(2) . . ?
C7 O9 Cu1 96.4(2) . . ?
C11 N10 C14 106.2(3) . . ?
C11 N10 B15 124.6(3) . . ?
C14 N10 B15 129.1(3) . . ?
C11 N12 Cu1 129.2(2) . 1_545 ?
C11 N12 C13 105.4(3) . . ?
C13 N12 Cu1 124.1(2) . 1_545 ?
C17 N16 C20 106.3(3) . . ?
C17 N16 B15 126.9(3) . . ?
C20 N16 B15 126.5(3) . . ?
C17 N18 Cu1 126.0(2) . 4_455 ?
C17 N18 C19 106.3(3) . . ?
C19 N18 Cu1 123.9(2) . 4_455 ?
C22 N21 B15 125.5(3) . . ?
C25 N21 C22 106.1(3) . . ?
C25 N21 B15 128.3(3) . . ?
C23 N24 Cu1 124.3(2) . . ?
C25 N24 Cu1 129.3(3) . . ?
C25 N24 C23 106.3(3) . . ?
O6 C2 C7 122.5(3) . . ?
C3 C2 O6 111.0(3) . . ?
C3 C2 C7 126.5(3) . . ?
C2 C3 H3 126.9 . . ?
C2 C3 C4 106.3(3) . . ?
C4 C3 H3 126.9 . . ?
C3 C4 H4 126.4 . . ?
C5 C4 C3 107.2(4) . . ?
C5 C4 H4 126.4 . . ?
O6 C5 H5 125.0 . . ?
C4 C5 O6 110.1(4) . . ?
C4 C5 H5 125.0 . . ?
O8 C7 Cu1 69.90(19) . . ?
O8 C7 O9 123.2(3) . . ?
O8 C7 C2 118.8(3) . . ?
O9 C7 Cu1 53.30(17) . . ?
O9 C7 C2 118.0(3) . . ?
C2 C7 Cu1 171.2(2) . . ?
N10 C11 C28 123.6(3) . . ?
N12 C11 N10 111.4(3) . . ?
N12 C11 C28 125.0(3) . . ?
N12 C13 H13 125.2 . . ?
C14 C13 N12 109.7(3) . . ?
C14 C13 H13 125.2 . . ?
N10 C14 H14 126.4 . . ?
C13 C14 N10 107.3(3) . . ?
C13 C14 H14 126.4 . . ?
N16 C17 C27 124.7(3) . . ?
N18 C17 N16 111.2(3) . . ?
N18 C17 C27 124.1(3) . . ?
N18 C19 H19 125.8 . . ?
C20 C19 N18 108.5(3) . . ?
C20 C19 H19 125.8 . . ?
N16 C20 H20 126.1 . . ?
C19 C20 N16 107.8(3) . . ?
C19 C20 H20 126.1 . . ?
N21 C22 H22 126.1 . . ?
C23 C22 N21 107.8(3) . . ?
C23 C22 H22 126.1 . . ?
N24 C23 H23 125.5 . . ?
C22 C23 N24 109.0(3) . . ?
C22 C23 H23 125.5 . . ?
N21 C25 C26 125.0(3) . . ?
N24 C25 N21 110.9(3) . . ?
N24 C25 C26 124.1(3) . . ?
C25 C26 H26A 109.5 . . ?
C25 C26 H26B 109.5 . . ?
C25 C26 H26C 109.5 . . ?
H26A C26 H26B 109.5 . . ?
H26A C26 H26C 109.5 . . ?
H26B C26 H26C 109.5 . . ?
C17 C27 H27A 109.5 . . ?
C17 C27 H27B 109.5 . . ?
C17 C27 H27C 109.5 . . ?
H27A C27 H27B 109.5 . . ?
H27A C27 H27C 109.5 . . ?
H27B C27 H27C 109.5 . . ?
C11 C28 H28A 109.5 . . ?
C11 C28 H28B 109.5 . . ?
C11 C28 H28C 109.5 . . ?
H28A C28 H28B 109.5 . . ?
H28A C28 H28C 109.5 . . ?
H28B C28 H28C 109.5 . . ?
N10 B15 H15 110.9 . . ?
N16 B15 N10 108.5(3) . . ?
N16 B15 H15 110.9 . . ?
N21 B15 N10 107.4(3) . . ?
N21 B15 N16 107.9(3) . . ?
N21 B15 H15 110.9 . . ?

loop_
_geom_bond_atom_site_label_1
_geom_bond_atom_site_label_2
_geom_bond_distance
_geom_bond_site_symmetry_2
_geom_bond_publ_flag
Cu1 O8 2.385(3) . ?
Cu1 O9 2.022(3) . ?
Cu1 N12 1.976(3) 1_565 ?
Cu1 N18 1.978(3) 4_454 ?
Cu1 N24 1.978(3) . ?
Cu1 C7 2.505(4) . ?
O6 C2 1.359(5) . ?
O6 C5 1.384(5) . ?
O8 C7 1.252(4) . ?
O9 C7 1.271(4) . ?
N10 C11 1.353(5) . ?
N10 C14 1.390(4) . ?
N10 B15 1.556(5) . ?
N12 C11 1.338(5) . ?
N12 C13 1.386(5) . ?
N16 C17 1.351(5) . ?
N16 C20 1.379(5) . ?
N16 B15 1.556(5) . ?
N18 C17 1.333(5) . ?
N18 C19 1.382(5) . ?
N21 C22 1.386(5) . ?
N21 C25 1.361(4) . ?
N21 B15 1.542(5) . ?
N24 C23 1.386(5) . ?
N24 C25 1.330(5) . ?
C2 C3 1.350(5) . ?
C2 C7 1.475(5) . ?
C3 H3 0.9300 . ?
C3 C4 1.410(6) . ?
C4 H4 0.9300 . ?
C4 C5 1.341(7) . ?
C5 H5 0.9300 . ?
C11 C28 1.489(5) . ?
C13 H13 0.9300 . ?
C13 C14 1.342(5) . ?
C14 H14 0.9300 . ?
C17 C27 1.483(5) . ?
C19 H19 0.9300 . ?
C19 C20 1.355(5) . ?
C20 H20 0.9300 . ?
C22 H22 0.9300 . ?
C22 C23 1.342(5) . ?
C23 H23 0.9300 . ?
C25 C26 1.478(5) . ?
C26 H26A 0.9600 . ?
C26 H26B 0.9600 . ?
C26 H26C 0.9600 . ?
C27 H27A 0.9600 . ?
C27 H27B 0.9600 . ?
C27 H27C 0.9600 . ?
C28 H28A 0.9600 . ?
C28 H28B 0.9600 . ?
C28 H28C 0.9600 . ?
B15 H15 0.9800 . ?

loop_
_geom_torsion_atom_site_label_1
_geom_torsion_atom_site_label_2
_geom_torsion_atom_site_label_3
_geom_torsion_atom_site_label_4
_geom_torsion
_geom_torsion_site_symmetry_1
_geom_torsion_site_symmetry_2
_geom_torsion_site_symmetry_3
_geom_torsion_site_symmetry_4
_geom_torsion_publ_flag
Cu1 O8 C7 O9 0.1(3) . . . . ?
Cu1 O8 C7 C2 179.6(3) . . . . ?
Cu1 O9 C7 O8 -0.1(4) . . . . ?
Cu1 O9 C7 C2 -179.6(3) . . . . ?
Cu1 N12 C11 N10 168.0(2) 1_545 . . . ?
Cu1 N12 C11 C28 -10.6(5) 1_545 . . . ?
Cu1 N12 C13 C14 -168.4(3) 1_545 . . . ?
Cu1 N18 C17 N16 157.5(2) 4_455 . . . ?
Cu1 N18 C17 C27 -23.2(5) 4_455 . . . ?
Cu1 N18 C19 C20 -158.7(3) 4_455 . . . ?
Cu1 N24 C23 C22 175.4(2) . . . . ?
Cu1 N24 C25 N21 -175.0(2) . . . . ?
Cu1 N24 C25 C26 4.1(5) . . . . ?
O6 C2 C3 C4 0.2(4) . . . . ?
O6 C2 C7 O8 -173.2(3) . . . . ?
O6 C2 C7 O9 6.4(5) . . . . ?
N12 C13 C14 N10 -0.3(4) . . . . ?
N18 C19 C20 N16 0.3(4) . . . . ?
N21 C22 C23 N24 -0.1(4) . . . . ?
C2 O6 C5 C4 0.3(5) . . . . ?
C2 C3 C4 C5 0.0(4) . . . . ?
C3 C2 C7 O8 7.5(5) . . . . ?
C3 C2 C7 O9 -172.9(3) . . . . ?
C3 C4 C5 O6 -0.2(5) . . . . ?
C5 O6 C2 C3 -0.3(4) . . . . ?
C5 O6 C2 C7 -179.8(3) . . . . ?
C7 C2 C3 C4 179.6(3) . . . . ?
C11 N10 C14 C13 0.5(4) . . . . ?
C11 N10 B15 N16 -178.8(3) . . . . ?
C11 N10 B15 N21 64.7(4) . . . . ?
C11 N12 C13 C14 -0.1(4) . . . . ?
C13 N12 C11 N10 0.5(4) . . . . ?
C13 N12 C11 C28 -178.1(3) . . . . ?
C14 N10 C11 N12 -0.6(4) . . . . ?
C14 N10 C11 C28 178.0(3) . . . . ?
C14 N10 B15 N16 5.3(5) . . . . ?
C14 N10 B15 N21 -111.2(4) . . . . ?
C17 N16 C20 C19 -0.9(4) . . . . ?
C17 N16 B15 N10 64.8(4) . . . . ?
C17 N16 B15 N21 -179.1(3) . . . . ?
C17 N18 C19 C20 0.5(4) . . . . ?
C19 N18 C17 N16 -1.1(4) . . . . ?
C19 N18 C17 C27 178.2(3) . . . . ?
C20 N16 C17 N18 1.3(4) . . . . ?
C20 N16 C17 C27 -178.0(3) . . . . ?
C20 N16 B15 N10 -107.8(4) . . . . ?
C20 N16 B15 N21 8.4(5) . . . . ?
C22 N21 C25 N24 -0.1(4) . . . . ?
C22 N21 C25 C26 -179.3(3) . . . . ?
C22 N21 B15 N10 42.4(4) . . . . ?
C22 N21 B15 N16 -74.4(4) . . . . ?
C23 N24 C25 N21 0.0(4) . . . . ?
C23 N24 C25 C26 179.2(3) . . . . ?
C25 N21 C22 C23 0.1(4) . . . . ?
C25 N21 B15 N10 -142.5(3) . . . . ?
C25 N21 B15 N16 100.7(4) . . . . ?
C25 N24 C23 C22 0.0(4) . . . . ?
B15 N10 C11 N12 -177.3(3) . . . . ?
B15 N10 C11 C28 1.3(5) . . . . ?
B15 N10 C14 C13 177.0(3) . . . . ?
B15 N16 C17 N18 -172.5(3) . . . . ?
B15 N16 C17 C27 8.2(6) . . . . ?
B15 N16 C20 C19 172.9(3) . . . . ?
B15 N21 C22 C23 176.1(3) . . . . ?
B15 N21 C25 N24 -175.9(3) . . . . ?
B15 N21 C25 C26 4.9(6) . . . . ?
